data_7115105
loop_
_publ_author_name
'Hartman, Stacy J.'
'Todorov, Evgeny'
'Cruz, Carlos'
'Sevov, Slavi C.'

_publ_section_title
;
 Frameworks of amino acids: synthesis and characterization of two zinc
 phosphono-amino-carboxylates with extended structures
;
_journal_issue 13
_journal_name_full 'Chemical Communications'
_journal_page_first 1213
_journal_paper_doi 10.1039/b001275k
_journal_year 2000
_chemical_formula_sum 'C4 H8 N O5 P Zn'
_chemical_formula_weight 246.45
_chemical_name_systematic
;
 zinc phosphonate-aminobutyrate
;
_space_group_IT_number 14
_symmetry_cell_setting monoclinic
_symmetry_space_group_name_Hall '-P 2yn'
_symmetry_space_group_name_H-M 'P 1 21/n 1'
_atom_sites_solution_hydrogens geom
_atom_sites_solution_primary direct
_atom_sites_solution_secondary difmap
_audit_creation_method SHELXL-97
_cell_angle_alpha 90.00
_cell_angle_beta 94.156(15)
_cell_angle_gamma 90.00
_cell_formula_units_Z 8
_cell_length_a 5.2022(6)
_cell_length_b 35.000(3)
_cell_length_c 8.1165(4)
_cell_measurement_reflns_used 25
_cell_measurement_temperature 293(2)
_cell_measurement_theta_max 8.10
_cell_measurement_theta_min 6.98
_cell_volume 1473.9(2)
_computing_cell_refinement CAD4_(Enraf-Nonius,_1977)
_computing_data_collection CAD4_(Enraf-Nonius,_1977)
_computing_data_reduction SDS_Package_(Enraf-Nonius,_1985)
_computing_molecular_graphics 'SHELXTL (Siemens, 1994)'
_computing_publication_material 'SHELXTL (Siemens, 1994)'
_computing_structure_refinement 'SHELXL-97 (Sheldrick, 1997)'
_computing_structure_solution 'SHELXS-97 (Sheldrick, 1990)'
_diffrn_ambient_temperature 293(2)
_diffrn_measured_fraction_theta_full 0.963
_diffrn_measured_fraction_theta_max 0.963
_diffrn_measurement_device_type 'Bruker CCD'
_diffrn_radiation_monochromator graphite
_diffrn_radiation_source 'fine-focus sealed tube'
_diffrn_radiation_type MoK\a
_diffrn_radiation_wavelength 0.71073
_diffrn_reflns_av_R_equivalents 0.0000
_diffrn_reflns_av_sigmaI/netI 0.4803
_diffrn_reflns_limit_h_max 6
_diffrn_reflns_limit_h_min -6
_diffrn_reflns_limit_k_max 45
_diffrn_reflns_limit_k_min -46
_diffrn_reflns_limit_l_max 6
_diffrn_reflns_limit_l_min -10
_diffrn_reflns_number 9719
_diffrn_reflns_theta_full 28.40
_diffrn_reflns_theta_max 28.40
_diffrn_reflns_theta_min 1.16
_exptl_absorpt_coefficient_mu 3.530
_exptl_absorpt_correction_T_max 1.0000
_exptl_absorpt_correction_T_min 0.5105
_exptl_absorpt_correction_type Xabs
_exptl_crystal_colour colorless
_exptl_crystal_density_diffrn 2.221
_exptl_crystal_density_method 'not measured'
_exptl_crystal_description plate
_exptl_crystal_F_000 992
_exptl_crystal_size_max 0.16
_exptl_crystal_size_mid 0.06
_exptl_crystal_size_min 0.01
_refine_diff_density_max 2.032
_refine_diff_density_min -0.924
_refine_diff_density_rms 0.238
_refine_ls_extinction_method none
_refine_ls_goodness_of_fit_ref 0.835
_refine_ls_hydrogen_treatment mixed
_refine_ls_matrix_type full
_refine_ls_number_parameters 225
_refine_ls_number_reflns 3549
_refine_ls_number_restraints 0
_refine_ls_restrained_S_all 0.835
_refine_ls_R_factor_all 0.2714
_refine_ls_R_factor_gt 0.0845
_refine_ls_shift/su_max 0.000
_refine_ls_shift/su_mean 0.000
_refine_ls_structure_factor_coef Fsqd
_refine_ls_weighting_details 'calc w=1/[\s^2^(Fo^2^)+(0.0655P)^2^+0.0000P] where P=(Fo^2^+2Fc^2^)/3'
_refine_ls_weighting_scheme calc
_refine_ls_wR_factor_gt 0.1596
_refine_ls_wR_factor_ref 0.2129
_reflns_number_gt 1092
_reflns_number_total 3549
_reflns_threshold_expression >2sigma(I)
_cod_data_source_file b001275k.txt
_cod_data_source_block compound2
_cod_original_sg_symbol_H-M P21/n
_cod_database_code 7115105

loop_
_symmetry_equiv_pos_as_xyz
'x, y, z'
'-x+1/2, y+1/2, -z+1/2'
'-x, -y, -z'
'x-1/2, -y-1/2, z-1/2'

loop_
_atom_site_label
_atom_site_type_symbol
_atom_site_fract_x
_atom_site_fract_y
_atom_site_fract_z
_atom_site_U_iso_or_equiv
_atom_site_adp_type
_atom_site_occupancy
_atom_site_symmetry_multiplicity
_atom_site_calc_flag
_atom_site_refinement_flags
Zn1 Zn 0.3651(3) 0.21106(4) -0.5646(2) 0.0218(5) Uani 1 1 d .
Zn2 Zn -0.1847(3) 0.04528(4) 0.9644(2) 0.0223(5) Uani 1 1 d .
P1 P 0.2936(7) 0.01512(10) -0.2078(5) 0.0196(9) Uani 1 1 d .
P2 P -0.1066(8) 0.23239(10) 0.6345(5) 0.0194(9) Uani 1 1 d .
N1 N 0.312(2) 0.0686(3) -0.7397(13) 0.023(3) Uani 1 1 d .
H1A H 0.259(4) 0.0817(8) -0.841(7) 0.035 Uiso 1 1 calc R
H1B H 0.227(6) 0.0441(16) -0.7376(12) 0.035 Uiso 1 1 calc R
H1C H 0.496(12) 0.0649(4) -0.7326(13) 0.035 Uiso 1 1 calc R
N2 N -0.182(2) 0.1853(3) 1.1528(13) 0.021(3) Uani 1 1 d .
H2A H -0.263(5) 0.2111(17) 1.1572(14) 0.032 Uiso 1 1 calc R
H2B H 0.004(12) 0.1880(4) 1.1314(17) 0.032 Uiso 1 1 calc R
H2C H -0.197(2) 0.1719(8) 1.260(7) 0.032 Uiso 1 1 calc R
O1 O 0.593(2) 0.1318(3) -0.6508(13) 0.039(3) Uani 1 1 d .
O2 O 0.2464(19) 0.1581(3) -0.5606(13) 0.037(3) Uani 1 1 d .
O3 O 0.2051(17) -0.0260(3) -0.2003(10) 0.023(2) Uani 1 1 d .
O4 O 0.1787(15) 0.0410(2) -0.0744(10) 0.014(2) Uani 1 1 d .
O5 O 0.5932(17) 0.0167(2) -0.1936(10) 0.019(2) Uani 1 1 d .
O6 O -0.309(2) 0.0969(3) 0.9555(14) 0.054(4) Uani 1 1 d .
O7 O 0.051(2) 0.1230(3) 1.0626(13) 0.048(3) Uani 1 1 d .
O8 O 0.1736(18) 0.2383(2) 0.5939(11) 0.026(2) Uani 1 1 d .
O9 O -0.2710(17) 0.2180(2) 0.4792(11) 0.025(2) Uani 1 1 d .
O10 O -0.2031(17) 0.2685(3) 0.7117(11) 0.025(2) Uani 1 1 d .
C1 C 0.374(4) 0.1306(4) -0.6048(17) 0.030(4) Uani 1 1 d .
C2 C 0.240(3) 0.0918(4) -0.5980(17) 0.024(4) Uani 1 1 d .
H2 H 0.03(2) 0.0962(6) -0.608(2) 0.029 Uiso 1 1 calc R
C3 C 0.316(3) 0.0724(4) -0.4383(18) 0.031(4) Uani 1 1 d .
H3A H 0.268(5) 0.0901(16) -0.345(8) 0.037 Uiso 1 1 calc R
H3B H 0.513(17) 0.0701(4) -0.429(2) 0.037 Uiso 1 1 calc R
C4 C 0.208(3) 0.0335(3) -0.4055(17) 0.023(4) Uani 1 1 d .
H4A H 0.264(5) 0.0164(15) -0.484(7) 0.027 Uiso 1 1 calc R
H4B H 0.029(15) 0.0347(3) -0.420(2) 0.027 Uiso 1 1 calc R
C5 C -0.189(4) 0.1247(4) 1.0150(18) 0.032(4) Uani 1 1 d .
C6 C -0.317(4) 0.1626(4) 1.0175(17) 0.040(4) Uani 1 1 d .
H6 H -0.53(3) 0.1573(8) 1.055(5) 0.048 Uiso 1 1 calc R
C7 C -0.338(3) 0.1830(4) 0.850(2) 0.044(5) Uani 1 1 d .
H7A H -0.432(9) 0.1643(16) 0.759(8) 0.052 Uiso 1 1 calc R
H7B H -0.457(11) 0.208(2) 0.859(2) 0.052 Uiso 1 1 calc R
C8 C -0.083(3) 0.1953(4) 0.7892(19) 0.041(5) Uani 1 1 d .
H8A H -0.003(9) 0.174(2) 0.745(5) 0.049 Uiso 1 1 calc R
H8B H 0.024(11) 0.2039(9) 0.879(9) 0.049 Uiso 1 1 calc R

loop_
_atom_site_aniso_label
_atom_site_aniso_U_11
_atom_site_aniso_U_22
_atom_site_aniso_U_33
_atom_site_aniso_U_23
_atom_site_aniso_U_13
_atom_site_aniso_U_12
Zn1 0.0243(11) 0.0230(9) 0.0181(9) -0.0009(8) 0.0024(8) -0.0013(8)
Zn2 0.0234(11) 0.0201(9) 0.0235(10) 0.0020(8) 0.0016(8) -0.0002(9)
P1 0.021(2) 0.0181(19) 0.020(2) 0.0016(17) -0.0006(19) -0.0037(18)
P2 0.025(2) 0.0196(19) 0.014(2) -0.0013(18) 0.0050(19) -0.0007(19)
N1 0.034(8) 0.021(6) 0.013(6) 0.011(6) -0.007(6) 0.001(6)
N2 0.022(7) 0.024(6) 0.017(7) 0.010(6) -0.001(6) 0.010(6)
O1 0.044(8) 0.027(6) 0.048(8) 0.004(6) 0.025(6) -0.001(6)
O2 0.042(7) 0.018(6) 0.052(8) -0.007(5) 0.010(6) -0.003(5)
O3 0.022(6) 0.034(5) 0.012(5) -0.003(5) -0.004(5) -0.002(5)
O4 0.014(5) 0.008(4) 0.020(5) 0.007(4) 0.004(4) 0.000(4)
O5 0.033(6) 0.012(4) 0.010(5) 0.003(4) -0.007(5) -0.006(4)
O6 0.073(10) 0.024(6) 0.064(9) -0.007(6) 0.005(8) -0.005(6)
O7 0.046(9) 0.063(8) 0.036(7) 0.011(7) 0.006(7) 0.013(7)
O8 0.031(6) 0.023(5) 0.024(6) -0.016(5) 0.008(5) -0.013(5)
O9 0.029(6) 0.028(5) 0.017(5) 0.014(5) -0.014(5) -0.014(5)
O10 0.017(6) 0.032(5) 0.025(6) -0.003(5) 0.003(5) 0.009(5)
C1 0.069(14) 0.006(7) 0.017(9) -0.002(6) 0.025(9) -0.005(8)
C2 0.038(11) 0.020(8) 0.016(8) 0.000(7) 0.008(7) 0.003(7)
C3 0.030(10) 0.032(9) 0.030(9) -0.002(8) 0.000(8) -0.010(8)
C4 0.026(9) 0.006(6) 0.035(9) -0.005(6) -0.004(8) -0.010(6)
C5 0.054(13) 0.009(8) 0.030(10) 0.001(7) -0.020(10) 0.003(8)
C6 0.068(13) 0.031(9) 0.018(9) 0.007(8) -0.009(9) -0.012(10)
C7 0.041(12) 0.036(9) 0.054(12) 0.005(9) 0.002(10) 0.006(9)
C8 0.057(13) 0.032(9) 0.036(10) -0.010(8) 0.026(10) 0.001(9)

loop_
_atom_type_symbol
_atom_type_description
_atom_type_scat_dispersion_real
_atom_type_scat_dispersion_imag
_atom_type_scat_source
C C 0.0033 0.0016 'International Tables Vol C Tables 4.2.6.8 and 6.1.1.4'
H H 0.0000 0.0000 'International Tables Vol C Tables 4.2.6.8 and 6.1.1.4'
N N 0.0061 0.0033 'International Tables Vol C Tables 4.2.6.8 and 6.1.1.4'
O O 0.0106 0.0060 'International Tables Vol C Tables 4.2.6.8 and 6.1.1.4'
P P 0.1023 0.0942 'International Tables Vol C Tables 4.2.6.8 and 6.1.1.4'
Zn Zn 0.2839 1.4301 'International Tables Vol C Tables 4.2.6.8 and 6.1.1.4'

loop_
_geom_angle_atom_site_label_1
_geom_angle_atom_site_label_2
_geom_angle_atom_site_label_3
_geom_angle
_geom_angle_site_symmetry_1
_geom_angle_site_symmetry_3
O9 Zn1 O8 111.3(4) 1_654 1_554
O9 Zn1 O2 115.2(4) 1_654 .
O8 Zn1 O2 106.2(4) 1_554 .
O9 Zn1 O10 103.6(4) 1_654 4_664
O8 Zn1 O10 111.6(4) 1_554 4_664
O2 Zn1 O10 109.0(4) . 4_664
O6 Zn2 O5 106.1(4) . 1_456
O6 Zn2 O4 113.3(4) . 1_556
O5 Zn2 O4 113.1(4) 1_456 1_556
O6 Zn2 O3 107.8(4) . 3_556
O5 Zn2 O3 112.4(3) 1_456 3_556
O4 Zn2 O3 104.1(4) 1_556 3_556
O3 P1 O5 109.7(5) . .
O3 P1 O4 113.0(5) . .
O5 P1 O4 111.0(5) . .
O3 P1 C4 109.1(6) . .
O5 P1 C4 103.9(6) . .
O4 P1 C4 109.7(6) . .
O10 P2 O8 109.0(5) . .
O10 P2 O9 115.3(6) . .
O8 P2 O9 110.2(5) . .
O10 P2 C8 108.7(6) . .
O8 P2 C8 103.2(7) . .
O9 P2 C8 109.7(6) . .
C2 N1 H1A 109.5 . .
C2 N1 H1B 109.5 . .
H1A N1 H1B 109.5 . .
C2 N1 H1C 109.5 . .
H1A N1 H1C 109.5 . .
H1B N1 H1C 109.5 . .
C6 N2 H2A 109.5 . .
C6 N2 H2B 109.5 . .
H2A N2 H2B 109.5 . .
C6 N2 H2C 109.5 . .
H2A N2 H2C 109.5 . .
H2B N2 H2C 109.5 . .
C1 O2 Zn1 123.8(10) . .
P1 O3 Zn2 112.8(5) . 3_556
P1 O4 Zn2 125.6(5) . 1_554
P1 O5 Zn2 127.8(5) . 1_654
C5 O6 Zn2 124.4(11) . .
P2 O8 Zn1 128.3(5) . 1_556
P2 O9 Zn1 132.0(6) . 1_456
P2 O10 Zn1 130.2(6) . 4_567
O1 C1 O2 126.3(13) . .
O1 C1 C2 118.6(13) . .
O2 C1 C2 115.1(14) . .
N1 C2 C3 111.0(11) . .
N1 C2 C1 108.5(11) . .
C3 C2 C1 110.0(13) . .
N1 C2 H2 109.1 . .
C3 C2 H2 109.1 . .
C1 C2 H2 109.1 . .
C2 C3 C4 119.1(13) . .
C2 C3 H3A 107.5 . .
C4 C3 H3A 107.5 . .
C2 C3 H3B 107.5 . .
C4 C3 H3B 107.5 . .
H3A C3 H3B 107.0 . .
C3 C4 P1 114.8(10) . .
C3 C4 H4A 108.6 . .
P1 C4 H4A 108.6 . .
C3 C4 H4B 108.6 . .
P1 C4 H4B 108.6 . .
H4A C4 H4B 107.5 . .
O6 C5 O7 122.4(15) . .
O6 C5 C6 119.4(16) . .
O7 C5 C6 118.0(15) . .
C5 C6 N2 107.3(13) . .
C5 C6 C7 114.0(14) . .
N2 C6 C7 113.8(12) . .
C5 C6 H6 107.1 . .
N2 C6 H6 107.1 . .
C7 C6 H6 107.1 . .
C8 C7 C6 114.5(15) . .
C8 C7 H7A 108.6 . .
C6 C7 H7A 108.6 . .
C8 C7 H7B 108.6 . .
C6 C7 H7B 108.6 . .
H7A C7 H7B 107.6 . .
C7 C8 P2 114.4(12) . .
C7 C8 H8A 108.7 . .
P2 C8 H8A 108.7 . .
C7 C8 H8B 108.7 . .
P2 C8 H8B 108.7 . .
H8A C8 H8B 107.6 . .

loop_
_geom_bond_atom_site_label_1
_geom_bond_atom_site_label_2
_geom_bond_distance
_geom_bond_site_symmetry_2
Zn1 O9 1.916(9) 1_654
Zn1 O8 1.935(9) 1_554
Zn1 O2 1.954(9) .
Zn1 O10 1.960(9) 4_664
Zn2 O6 1.920(10) .
Zn2 O5 1.940(8) 1_456
Zn2 O4 1.945(8) 1_556
Zn2 O3 2.040(9) 3_556
P1 O3 1.515(9) .
P1 O5 1.556(10) .
P1 O4 1.563(9) .
P1 C4 1.755(13) .
P2 O10 1.512(9) .
P2 O8 1.532(10) .
P2 O9 1.555(9) .
P2 C8 1.805(15) .
N1 C2 1.478(15) .
N1 H1A 0.9661 .
N1 H1B 0.9661 .
N1 H1C 0.9661 .
N2 C6 1.489(17) .
N2 H2A 0.9987 .
N2 H2B 0.9987 .
N2 H2C 0.9987 .
O1 C1 1.227(17) .
O2 C1 1.238(15) .
O3 Zn2 2.040(9) 3_556
O4 Zn2 1.945(8) 1_554
O5 Zn2 1.940(8) 1_654
O6 C5 1.238(17) .
O7 C5 1.279(17) .
O8 Zn1 1.935(9) 1_556
O9 Zn1 1.916(9) 1_456
O10 Zn1 1.960(9) 4_567
C1 C2 1.529(18) .
C2 C3 1.493(19) .
C2 H2 1.0846 .
C3 C4 1.504(17) .
C3 H3A 1.0243 .
C3 H3B 1.0243 .
C4 H4A 0.9322 .
C4 H4B 0.9322 .
C5 C6 1.48(2) .
C6 C7 1.54(2) .
C6 H6 1.1834 .
C7 C8 1.51(2) .
C7 H7A 1.0750 .
C7 H7B 1.0750 .
C8 H8A 0.9356 .
C8 H8B 0.9356 .
